data_4121974
loop_
_publ_author_name
'Nocton, Gr\'egory'
'Lukens, Wayne W.'
'Booth, Corwin H.'
'Rozenel, Sergio S.'
'Medling, Scott A.'
'Maron, Laurent'
'Andersen, Richard A.'

_publ_section_title
;
 Reversible Sigma C-C Bond Formation Between Phenanthroline Ligands
 Activated by (C5Me5)2Yb.
;
_journal_issue 24
_journal_name_full 'Journal of the American Chemical Society'
_journal_page_first 8626
_journal_page_last 8641
_journal_paper_doi 10.1021/ja502271q
_journal_volume 136
_journal_year 2014
_chemical_compound_source 'synthesis as described'
_chemical_formula_moiety 'C68 H84 N4 Yb2, 2(C7 H8)'
_chemical_formula_sum 'C82 H100 N4 Yb2'
_chemical_formula_weight 1488.70
_chemical_name_systematic
;
 ?
;
_space_group_crystal_system triclinic
_space_group_IT_number 2
_space_group_name_Hall '-P 1'
_space_group_name_H-M_alt 'P -1'
_symmetry_space_group_name_Hall '-P 1'
_symmetry_space_group_name_H-M 'P -1'
_atom_sites_solution_hydrogens geom
_atom_sites_solution_primary direct
_atom_sites_solution_secondary difmap
_audit_conform_dict_location ftp://ftp.iucr.org/pub/cif_core.dic
_audit_conform_dict_name cif_core.dic
_audit_conform_dict_version 2.4
_audit_creation_date 2011-10-06T14:25:06-00:00
_audit_creation_method 'WinGX routine CIF_UPDATE'
_cell_angle_alpha 83.002(2)
_cell_angle_beta 77.287(2)
_cell_angle_gamma 78.976(2)
_cell_formula_units_Z 1
_cell_length_a 9.4244(13)
_cell_length_b 13.0969(18)
_cell_length_c 14.5221(19)
_cell_measurement_reflns_used 9854
_cell_measurement_temperature 100(2)
_cell_measurement_theta_max 25.3494
_cell_measurement_theta_min 2.248
_cell_measurement_wavelength 0.71073
_cell_volume 1710.3(4)
_computing_cell_refinement 'SAINT V7.68A integration software'
_computing_data_collection 'Bruker APEX2 software'
_computing_data_reduction 'SORTAV (Blessing, 1995)'
_computing_molecular_graphics 'Ortep-3 for Windows (Farrugia, 1997)'
_computing_publication_material 'WinGX publication routines (Farrugia, 1999)'
_computing_structure_refinement 'SHELXL-97 (Sheldrick, 2008)'
_computing_structure_solution 'SHELXS-97 (Sheldrick, 2008)'
_diffrn_ambient_temperature 100(2)
_diffrn_detector 'APEX-II CCD'
_diffrn_measured_fraction_theta_full 0.992
_diffrn_measured_fraction_theta_max 0.991
_diffrn_measurement_device '\k-geometry diffractometer'
_diffrn_measurement_device_type 'Bruker APEX-II'
_diffrn_measurement_method '\f or \w oscillation scans'
_diffrn_orient_matrix_type 'x-axis to radiation source'
_diffrn_orient_matrix_UB_11 0.107002
_diffrn_orient_matrix_UB_12 0.542505E-2
_diffrn_orient_matrix_UB_13 -0.201143E-1
_diffrn_orient_matrix_UB_21 -0.119801E-1
_diffrn_orient_matrix_UB_22 0.50667E-1
_diffrn_orient_matrix_UB_23 0.485279E-1
_diffrn_orient_matrix_UB_31 0.242925E-1
_diffrn_orient_matrix_UB_32 -0.591343E-1
_diffrn_orient_matrix_UB_33 0.475227E-1
_diffrn_radiation_monochromator graphite
_diffrn_radiation_probe x-ray
_diffrn_radiation_type MoK\a
_diffrn_radiation_wavelength 0.71073
_diffrn_reflns_av_R_equivalents 0.0514
_diffrn_reflns_av_unetI/netI 0.0425
_diffrn_reflns_limit_h_max 11
_diffrn_reflns_limit_h_min -11
_diffrn_reflns_limit_k_max 15
_diffrn_reflns_limit_k_min -15
_diffrn_reflns_limit_l_max 17
_diffrn_reflns_limit_l_min -17
_diffrn_reflns_number 34871
_diffrn_reflns_reduction_process
;
 Scaled and merged with Sortav
 R.H. Blessing, (1987) Cryst. Rev. 1, 3-58
 R.H. Blessing, (1989) J. Appl. Cryst. 22, 396-397
;
_diffrn_reflns_theta_full 25
_diffrn_reflns_theta_max 25.35
_diffrn_reflns_theta_min 1.44
_diffrn_source 'sealed x-ray tube'
_exptl_absorpt_coefficient_mu 2.765
_exptl_absorpt_correction_T_max 0.802
_exptl_absorpt_correction_T_min 0.582
_exptl_absorpt_correction_type multi-scan
_exptl_absorpt_process_details SADABS
_exptl_crystal_colour red
_exptl_crystal_density_diffrn 1.444
_exptl_crystal_density_method 'not measured'
_exptl_crystal_description block
_exptl_crystal_F_000 760
_exptl_crystal_size_max 0.2
_exptl_crystal_size_mid 0.2
_exptl_crystal_size_min 0.08
_refine_diff_density_max 1.235
_refine_diff_density_min -1.252
_refine_diff_density_rms 0.13
_refine_ls_extinction_method none
_refine_ls_goodness_of_fit_ref 1.07
_refine_ls_hydrogen_treatment mixed
_refine_ls_matrix_type full
_refine_ls_number_parameters 410
_refine_ls_number_reflns 6213
_refine_ls_number_restraints 0
_refine_ls_restrained_S_all 1.07
_refine_ls_R_factor_all 0.0448
_refine_ls_R_factor_gt 0.0369
_refine_ls_shift/su_max 0.001
_refine_ls_shift/su_mean 0
_refine_ls_structure_factor_coef Fsqd
_refine_ls_weighting_details 'calc w=1/[\s^2^(Fo^2^)+(0.0407P)^2^+5.5285P] where P=(Fo^2^+2Fc^2^)/3'
_refine_ls_weighting_scheme calc
_refine_ls_wR_factor_gt 0.0844
_refine_ls_wR_factor_ref 0.0882
_reflns_number_gt 5538
_reflns_number_total 6213
_reflns_threshold_expression >2sigma(I)
_cod_data_source_file ja502271q_si_002.cif
_cod_data_source_block 38Me2phen_dimer
_cod_depositor_comments
;
The following automatic conversions were performed:

'_exptl_absorpt_correction_type' value 'Multi-scan' changed to
'multi-scan' according to
/usr/data/users/saulius/crontab/automatic-downloads/rss-feeds/ACS/lib/dictionaries/cif_core.dic
dictionary named 'cif_core.dic' version 2.4.2 from 2011-04-26.

Automatic conversion script
Id: cif_fix_values 2281 2013-09-26 08:29:07Z andrius 

 Adding full bibliography for 4121972--4121976.cif.
;
_cod_database_code 4121974

loop_
_symmetry_equiv_pos_as_xyz
'x, y, z'
'-x, -y, -z'

loop_
_atom_site_label
_atom_site_type_symbol
_atom_site_fract_x
_atom_site_fract_y
_atom_site_fract_z
_atom_site_U_iso_or_equiv
_atom_site_adp_type
_atom_site_occupancy
_atom_site_symmetry_multiplicity
_atom_site_calc_flag
_atom_site_refinement_flags
_atom_site_disorder_group
Yb1 Yb 0.69785(2) 0.791707(16) 0.741547(15) 0.01791(8) Uani 1 1 d . .
N2 N 0.6359(4) 0.6841(3) 0.8765(3) 0.0196(9) Uani 1 1 d . .
N1 N 0.4493(4) 0.8524(3) 0.8123(3) 0.0175(9) Uani 1 1 d . .
C15 C 0.7191(5) 0.9622(4) 0.8166(3) 0.0185(10) Uani 1 1 d . .
C2 C 0.7290(6) 0.6211(4) 0.6560(3) 0.0203(11) Uani 1 1 d . .
C11 C 0.8030(5) 0.8769(4) 0.8620(3) 0.0200(11) Uani 1 1 d . .
C21 C 0.3570(5) 0.9339(4) 0.7817(3) 0.0180(10) Uani 1 1 d . .
H21 H 0.3911 0.9699 0.7243 0.022 Uiso 1 1 calc R .
C13 C 0.9165(5) 0.8943(4) 0.7051(3) 0.0177(10) Uani 1 1 d . .
C32 C 0.3999(5) 0.7991(4) 0.8981(3) 0.0167(10) Uani 1 1 d . .
C12 C 0.9237(5) 0.8343(4) 0.7936(3) 0.0184(10) Uani 1 1 d . .
C5 C 0.5937(6) 0.7683(4) 0.5939(3) 0.0214(11) Uani 1 1 d . .
C14 C 0.7908(6) 0.9729(4) 0.7196(3) 0.0207(11) Uani 1 1 d . .
C30 C 0.7295(5) 0.6083(4) 0.9195(3) 0.0194(10) Uani 1 1 d . .
H30 H 0.8291 0.5987 0.8909 0.023 Uiso 1 1 calc R .
C3 C 0.8294(6) 0.6812(4) 0.5957(3) 0.0220(11) Uani 1 1 d . .
C16 C 0.7697(6) 0.8453(4) 0.9672(3) 0.0252(12) Uani 1 1 d . .
H16A H 0.6804 0.888 0.9964 0.038 Uiso 1 1 calc R .
H16B H 0.8497 0.8545 0.9947 0.038 Uiso 1 1 calc R .
H16C H 0.7577 0.7734 0.9773 0.038 Uiso 1 1 calc R .
C6 C 0.4436(6) 0.6353(4) 0.7054(4) 0.0267(12) Uani 1 1 d . .
H6A H 0.3595 0.6853 0.6934 0.04 Uiso 1 1 calc R .
H6B H 0.4417 0.6258 0.7722 0.04 Uiso 1 1 calc R .
H6C H 0.4409 0.57 0.6828 0.04 Uiso 1 1 calc R .
C1 C 0.5831(6) 0.6745(4) 0.6545(4) 0.0209(11) Uani 1 1 d . .
C20 C 0.5893(6) 1.0360(4) 0.8659(4) 0.0246(11) Uani 1 1 d . .
H20A H 0.5627 1.0106 0.9311 0.037 Uiso 1 1 calc R .
H20B H 0.5072 1.0405 0.8356 0.037 Uiso 1 1 calc R .
H20C H 0.6156 1.1039 0.8622 0.037 Uiso 1 1 calc R .
C23 C 0.1653(6) 0.9159(4) 0.9160(3) 0.0204(11) Uani 1 1 d . .
H23 H 0.0704 0.9368 0.9502 0.024 Uiso 1 1 calc R .
C25 C 0.2126(6) 0.7751(4) 1.0415(4) 0.0236(11) Uani 1 1 d . .
H25 H 0.1211 0.7965 1.0796 0.028 Uiso 1 1 calc R .
C24 C 0.2570(5) 0.8316(4) 0.9526(3) 0.0189(10) Uani 1 1 d . .
C33 C 0.1173(6) 1.0600(4) 0.7892(4) 0.0263(12) Uani 1 1 d . .
H33A H 0.1698 1.0858 0.7292 0.039 Uiso 1 1 calc R .
H33B H 0.0907 1.1142 0.8318 0.039 Uiso 1 1 calc R .
H33C H 0.0295 1.0384 0.7806 0.039 Uiso 1 1 calc R .
C31 C 0.4962(6) 0.7102(4) 0.9293(3) 0.0208(11) Uani 1 1 d . .
C7 C 0.7712(6) 0.5160(4) 0.7054(4) 0.0282(12) Uani 1 1 d . .
H7A H 0.8768 0.4982 0.6952 0.042 Uiso 1 1 calc R .
H7B H 0.7326 0.4647 0.6807 0.042 Uiso 1 1 calc R .
H7C H 0.7312 0.5178 0.7721 0.042 Uiso 1 1 calc R .
C34 C 0.7974(6) 0.4751(4) 1.0486(4) 0.0252(12) Uani 1 1 d . .
H34A H 0.7451 0.4393 1.1034 0.038 Uiso 1 1 calc R .
H34B H 0.8602 0.5146 1.0678 0.038 Uiso 1 1 calc R .
H34C H 0.8562 0.4251 1.0063 0.038 Uiso 1 1 calc R .
C22 C 0.2132(6) 0.9691(4) 0.8294(3) 0.0201(11) Uani 1 1 d . .
C17 C 1.0439(6) 0.7438(4) 0.8097(4) 0.0264(12) Uani 1 1 d . .
H17A H 1.1121 0.731 0.7509 0.04 Uiso 1 1 calc R .
H17B H 1.0009 0.6826 0.8336 0.04 Uiso 1 1 calc R .
H17C H 1.0953 0.7602 0.8547 0.04 Uiso 1 1 calc R .
C8 C 0.9932(6) 0.6437(5) 0.5659(4) 0.0322(13) Uani 1 1 d . .
H8A H 1.0216 0.5808 0.6036 0.048 Uiso 1 1 calc R .
H8B H 1.046 0.6964 0.5747 0.048 Uiso 1 1 calc R .
H8C H 1.0162 0.6301 0.5003 0.048 Uiso 1 1 calc R .
C4 C 0.7447(6) 0.7712(4) 0.5576(3) 0.0237(11) Uani 1 1 d . .
C18 C 1.0401(6) 0.8890(4) 0.6197(4) 0.0290(12) Uani 1 1 d . .
H18A H 1.112 0.8276 0.6275 0.044 Uiso 1 1 calc R .
H18B H 1.0857 0.9498 0.6126 0.044 Uiso 1 1 calc R .
H18C H 1.0016 0.8861 0.5643 0.044 Uiso 1 1 calc R .
C29 C 0.6894(6) 0.5470(4) 0.9993(4) 0.0265(12) Uani 1 1 d . .
C10 C 0.4692(7) 0.8433(4) 0.5626(4) 0.0331(13) Uani 1 1 d . .
H10A H 0.377 0.8255 0.5975 0.05 Uiso 1 1 calc R .
H10B H 0.4752 0.8398 0.4961 0.05 Uiso 1 1 calc R .
H10C H 0.4755 0.9129 0.5739 0.05 Uiso 1 1 calc R .
C27 C 0.4437(6) 0.6532(4) 1.0141(4) 0.0298(13) Uani 1 1 d . .
C19 C 0.7497(6) 1.0617(4) 0.6494(4) 0.0288(12) Uani 1 1 d . .
H19A H 0.6591 1.1041 0.6771 0.043 Uiso 1 1 calc R .
H19B H 0.7372 1.0345 0.5937 0.043 Uiso 1 1 calc R .
H19C H 0.8266 1.1033 0.6324 0.043 Uiso 1 1 calc R .
C9 C 0.7990(7) 0.8468(5) 0.4765(4) 0.0352(14) Uani 1 1 d . .
H9A H 0.905 0.8355 0.4633 0.053 Uiso 1 1 calc R .
H9B H 0.7617 0.917 0.4933 0.053 Uiso 1 1 calc R .
H9C H 0.765 0.8362 0.4213 0.053 Uiso 1 1 calc R .
C26 C 0.3043(6) 0.6900(4) 1.0701(4) 0.0273(12) Uani 1 1 d . .
H26 H 0.2745 0.6545 1.1286 0.033 Uiso 1 1 calc R .
C2S C 0.5421(7) 0.6475(4) 0.3702(4) 0.0338(14) Uani 1 1 d . .
C7S C 0.6787(7) 0.6244(5) 0.3959(5) 0.0396(15) Uani 1 1 d . .
H7S H 0.6838 0.6033 0.4588 0.048 Uiso 1 1 calc R .
C3S C 0.5373(9) 0.6808(5) 0.2758(4) 0.0444(17) Uani 1 1 d . .
H3S H 0.4466 0.698 0.2575 0.053 Uiso 1 1 calc R .
C1S C 0.4037(7) 0.6351(5) 0.4405(5) 0.0445(16) Uani 1 1 d . .
H1S1 H 0.3209 0.654 0.4098 0.067 Uiso 1 1 calc R .
H1S2 H 0.3917 0.6796 0.4905 0.067 Uiso 1 1 calc R .
H1S3 H 0.4095 0.5638 0.4665 0.067 Uiso 1 1 calc R .
C6S C 0.8072(8) 0.6321(5) 0.3301(5) 0.0501(18) Uani 1 1 d . .
H6S H 0.8979 0.6162 0.3486 0.06 Uiso 1 1 calc R .
C5S C 0.8005(11) 0.6639(5) 0.2362(6) 0.066(3) Uani 1 1 d . .
H5S H 0.8864 0.6688 0.1911 0.079 Uiso 1 1 calc R .
C4S C 0.6626(10) 0.6884(5) 0.2102(5) 0.056(2) Uani 1 1 d . .
H4S H 0.6569 0.7102 0.1476 0.068 Uiso 1 1 calc R .
CT02 C 0.8307 0.908 0.7794 0.01 Uiso 0 1 d P .
CT01 C 0.6959 0.7032 0.6115 0.01 Uiso 0 1 d P .
C28 C 0.5253(8) 0.5399(6) 1.0277(5) 0.0183(15) Uani 0.67 1 d P 1
C28B C 0.547(2) 0.5863(14) 1.0611(13) 0.031(4) Uani 0.33 1 d P 2
H28 H 0.503(6) 0.530(5) 1.101(4) 0.032(16) Uiso 1 1 d . .

loop_
_atom_site_aniso_label
_atom_site_aniso_U_11
_atom_site_aniso_U_22
_atom_site_aniso_U_33
_atom_site_aniso_U_23
_atom_site_aniso_U_13
_atom_site_aniso_U_12
Yb1 0.01877(13) 0.01958(12) 0.01391(11) -0.00096(8) -0.00020(8) -0.00348(8)
N2 0.020(2) 0.017(2) 0.019(2) -0.0006(17) -0.0012(18) -0.0013(17)
N1 0.018(2) 0.0158(19) 0.018(2) -0.0031(17) -0.0015(17) -0.0024(16)
C15 0.020(3) 0.018(2) 0.018(2) 0.000(2) -0.005(2) -0.005(2)
C2 0.027(3) 0.018(2) 0.015(2) -0.003(2) -0.004(2) -0.001(2)
C11 0.019(3) 0.023(3) 0.019(2) -0.007(2) -0.001(2) -0.005(2)
C21 0.023(3) 0.016(2) 0.014(2) -0.001(2) -0.004(2) -0.002(2)
C13 0.016(2) 0.015(2) 0.020(2) -0.006(2) 0.005(2) -0.0062(19)
C32 0.020(3) 0.016(2) 0.014(2) -0.0048(19) -0.002(2) -0.0038(19)
C12 0.015(2) 0.019(2) 0.022(3) -0.005(2) -0.003(2) -0.0035(19)
C5 0.027(3) 0.021(2) 0.017(2) -0.005(2) -0.007(2) -0.001(2)
C14 0.025(3) 0.019(2) 0.018(2) 0.001(2) -0.001(2) -0.010(2)
C30 0.018(3) 0.018(2) 0.022(3) -0.003(2) -0.005(2) -0.001(2)
C3 0.023(3) 0.024(3) 0.017(2) -0.009(2) 0.002(2) -0.002(2)
C16 0.030(3) 0.027(3) 0.020(3) -0.004(2) -0.005(2) -0.008(2)
C6 0.025(3) 0.030(3) 0.026(3) -0.011(2) 0.001(2) -0.009(2)
C1 0.020(3) 0.023(3) 0.019(2) -0.007(2) -0.003(2) 0.000(2)
C20 0.026(3) 0.026(3) 0.023(3) -0.007(2) -0.004(2) -0.003(2)
C23 0.018(3) 0.022(2) 0.021(3) -0.012(2) -0.002(2) -0.001(2)
C25 0.024(3) 0.023(3) 0.021(3) -0.004(2) 0.005(2) -0.004(2)
C24 0.023(3) 0.015(2) 0.019(2) -0.006(2) 0.000(2) -0.006(2)
C33 0.023(3) 0.025(3) 0.027(3) -0.004(2) -0.002(2) 0.003(2)
C31 0.025(3) 0.020(2) 0.019(2) 0.002(2) -0.006(2) -0.008(2)
C7 0.032(3) 0.025(3) 0.025(3) -0.004(2) -0.002(2) 0.000(2)
C34 0.033(3) 0.021(3) 0.024(3) 0.004(2) -0.011(2) -0.008(2)
C22 0.024(3) 0.017(2) 0.021(2) -0.007(2) -0.005(2) -0.002(2)
C17 0.022(3) 0.027(3) 0.030(3) -0.006(2) -0.005(2) -0.002(2)
C8 0.029(3) 0.036(3) 0.030(3) -0.017(3) 0.004(3) -0.005(3)
C4 0.032(3) 0.025(3) 0.014(2) -0.004(2) -0.002(2) -0.007(2)
C18 0.028(3) 0.032(3) 0.026(3) -0.005(2) 0.002(2) -0.008(2)
C29 0.022(3) 0.028(3) 0.027(3) 0.002(2) 0.000(2) -0.005(2)
C10 0.041(4) 0.032(3) 0.025(3) -0.007(3) -0.013(3) 0.006(3)
C27 0.021(3) 0.033(3) 0.029(3) 0.009(3) -0.001(2) 0.000(2)
C19 0.033(3) 0.026(3) 0.025(3) 0.000(2) -0.003(2) -0.003(2)
C9 0.052(4) 0.033(3) 0.020(3) -0.001(2) -0.003(3) -0.012(3)
C26 0.031(3) 0.028(3) 0.021(3) 0.002(2) 0.000(2) -0.011(2)
C2S 0.046(4) 0.027(3) 0.029(3) -0.007(3) -0.004(3) -0.007(3)
C7S 0.056(4) 0.029(3) 0.037(3) -0.008(3) -0.017(3) -0.005(3)
C3S 0.074(5) 0.025(3) 0.032(3) -0.002(3) -0.016(3) 0.003(3)
C1S 0.050(4) 0.049(4) 0.037(4) -0.009(3) -0.006(3) -0.014(3)
C6S 0.050(4) 0.035(3) 0.063(5) -0.018(3) -0.003(4) -0.003(3)
C5S 0.087(7) 0.036(4) 0.064(5) -0.022(4) 0.028(5) -0.021(4)
C4S 0.089(6) 0.034(4) 0.034(4) -0.003(3) 0.005(4) -0.002(4)
C28 0.027(4) 0.016(4) 0.013(3) -0.003(3) -0.002(3) -0.007(3)
C28B 0.040(11) 0.024(9) 0.031(9) 0.002(8) -0.001(8) -0.018(8)

loop_
_atom_type_symbol
_atom_type_description
_atom_type_scat_dispersion_real
_atom_type_scat_dispersion_imag
_atom_type_scat_source
C C 0.0033 0.0016 'International Tables Vol C Tables 4.2.6.8 and 6.1.1.4'
H H 0 0 'International Tables Vol C Tables 4.2.6.8 and 6.1.1.4'
N N 0.0061 0.0033 'International Tables Vol C Tables 4.2.6.8 and 6.1.1.4'
Yb Yb -0.385 5.5486 'International Tables Vol C Tables 4.2.6.8 and 6.1.1.4'
Cl Cl 0.1484 0.1585 'International Tables Vol C Tables 4.2.6.8 and 6.1.1.4'

loop_
_geom_angle_atom_site_label_1
_geom_angle_atom_site_label_2
_geom_angle_atom_site_label_3
_geom_angle
_geom_angle_site_symmetry_3
N2 Yb1 CT02 107.03(10) .
N2 Yb1 CT01 107.72(10) .
CT02 Yb1 CT01 138.196(10) .
N2 Yb1 N1 72.13(14) .
CT02 Yb1 N1 104.75(9) .
CT01 Yb1 N1 107.46(10) .
N2 Yb1 C12 93.47(15) .
CT02 Yb1 C12 27.76(11) .
CT01 Yb1 C12 127.88(11) .
N1 Yb1 C12 124.42(14) .
N2 Yb1 C13 125.49(15) .
CT02 Yb1 C13 27.70(10) .
CT01 Yb1 C13 110.72(11) .
N1 Yb1 C13 127.43(14) .
C12 Yb1 C13 32.04(16) .
N2 Yb1 C1 86.88(15) .
CT02 Yb1 C1 165.15(11) .
CT01 Yb1 C1 27.57(11) .
N1 Yb1 C1 84.17(14) .
C12 Yb1 C1 150.05(15) .
C13 Yb1 C1 138.23(15) .
N2 Yb1 C5 117.12(15) .
CT02 Yb1 C5 135.64(11) .
CT01 Yb1 C5 27.47(11) .
N1 Yb1 C5 85.58(15) .
C12 Yb1 C5 143.67(16) .
C13 Yb1 C5 114.91(16) .
C1 Yb1 C5 31.66(15) .
N2 Yb1 C2 83.53(14) .
CT02 Yb1 C2 142.59(11) .
CT01 Yb1 C2 27.44(11) .
N1 Yb1 C2 112.62(15) .
C12 Yb1 C2 118.75(16) .
C13 Yb1 C2 118.05(15) .
C1 Yb1 C2 31.50(16) .
C5 Yb1 C2 52.08(16) .
N2 Yb1 C11 80.00(15) .
CT02 Yb1 C11 27.27(11) .
CT01 Yb1 C11 159.20(11) .
N1 Yb1 C11 93.26(14) .
C12 Yb1 C11 31.32(15) .
C13 Yb1 C11 52.11(15) .
C1 Yb1 C11 166.78(15) .
C5 Yb1 C11 161.25(16) .
C2 Yb1 C11 143.19(16) .
N2 Yb1 C14 130.34(15) .
CT02 Yb1 C14 27.17(11) .
CT01 Yb1 C14 121.53(11) .
N1 Yb1 C14 97.27(14) .
C12 Yb1 C14 52.05(16) .
C13 Yb1 C14 31.17(15) .
C1 Yb1 C14 141.52(16) .
C5 Yb1 C14 109.89(16) .
C2 Yb1 C14 141.43(15) .
C11 Yb1 C14 51.64(15) .
N2 Yb1 C4 134.47(15) .
CT02 Yb1 C4 113.47(11) .
CT01 Yb1 C4 26.98(11) .
N1 Yb1 C4 114.71(16) .
C12 Yb1 C4 113.02(16) .
C13 Yb1 C4 87.62(16) .
C1 Yb1 C4 51.67(15) .
C5 Yb1 C4 31.06(16) .
C2 Yb1 C4 51.57(15) .
C11 Yb1 C4 139.73(15) .
C14 Yb1 C4 94.54(15) .
N2 Yb1 C3 110.93(15) .
CT02 Yb1 C3 116.20(11) .
CT01 Yb1 C3 27.22(11) .
N1 Yb1 C3 134.66(15) .
C12 Yb1 C3 100.85(16) .
C13 Yb1 C3 89.01(15) .
C1 Yb1 C3 51.92(15) .
C5 Yb1 C3 51.74(16) .
C2 Yb1 C3 31.37(15) .
C11 Yb1 C3 132.09(16) .
C14 Yb1 C3 110.09(15) .
C4 Yb1 C3 31.02(16) .
N2 Yb1 C15 100.71(14) .
CT02 Yb1 C15 27.00(11) .
CT01 Yb1 C15 151.36(10) .
N1 Yb1 C15 77.83(14) .
C12 Yb1 C15 51.81(15) .
C13 Yb1 C15 51.77(14) .
C1 Yb1 C15 157.11(16) .
C5 Yb1 C15 131.38(15) .
C2 Yb1 C15 169.54(15) .
C11 Yb1 C15 31.14(15) .
C14 Yb1 C15 31.17(14) .
C4 Yb1 C15 124.81(15) .
C3 Yb1 C15 139.80(15) .
C31 N2 C30 115.4(4) .
C31 N2 Yb1 116.0(3) .
C30 N2 Yb1 127.5(3) .
C21 N1 C32 117.8(4) .
C21 N1 Yb1 127.8(3) .
C32 N1 Yb1 114.2(3) .
CT02 C15 C11 54.0(3) .
CT02 C15 C14 53.8(3) .
C11 C15 C14 107.8(4) .
CT02 C15 C20 174.4(5) .
C11 C15 C20 125.4(4) .
C14 C15 C20 126.4(5) .
CT02 C15 Yb1 61.09(19) .
C11 C15 Yb1 73.5(3) .
C14 C15 Yb1 73.8(3) .
C20 C15 Yb1 124.5(3) .
CT01 C2 C1 54.0(3) .
CT01 C2 C3 54.0(3) .
C1 C2 C3 108.1(4) .
CT01 C2 C7 176.3(5) .
C1 C2 C7 126.4(5) .
C3 C2 C7 125.3(5) .
CT01 C2 Yb1 63.0(2) .
C1 C2 Yb1 73.9(3) .
C3 C2 Yb1 75.3(3) .
C7 C2 Yb1 120.7(3) .
CT02 C11 C12 54.1(3) .
CT02 C11 C15 54.0(3) .
C12 C11 C15 108.1(4) .
CT02 C11 C16 176.0(5) .
C12 C11 C16 127.7(5) .
C15 C11 C16 124.1(4) .
CT02 C11 Yb1 62.1(2) .
C12 C11 Yb1 72.3(3) .
C15 C11 Yb1 75.3(3) .
C16 C11 Yb1 121.5(3) .
N1 C21 C22 125.0(4) .
CT02 C13 C14 54.3(3) .
CT02 C13 C12 53.6(3) .
C14 C13 C12 107.9(4) .
CT02 C13 C18 169.3(5) .
C14 C13 C18 126.2(5) .
C12 C13 C18 124.5(5) .
CT02 C13 Yb1 63.76(19) .
C14 C13 Yb1 76.3(3) .
C12 C13 Yb1 73.5(3) .
C18 C13 Yb1 126.8(3) .
N1 C32 C24 120.8(4) .
N1 C32 C31 117.9(4) .
C24 C32 C31 121.3(4) .
N1 C32 Yb1 42.5(2) .
C24 C32 Yb1 162.8(3) .
C31 C32 Yb1 75.6(3) .
CT02 C12 C11 54.4(3) .
CT02 C12 C13 53.7(3) .
C11 C12 C13 108.1(4) .
CT02 C12 C17 178.3(5) .
C11 C12 C17 126.9(5) .
C13 C12 C17 125.0(4) .
CT02 C12 Yb1 64.3(2) .
C11 C12 Yb1 76.4(3) .
C13 C12 Yb1 74.4(3) .
C17 C12 Yb1 117.0(3) .
CT01 C5 C4 54.0(3) .
CT01 C5 C1 53.9(3) .
C4 C5 C1 107.8(4) .
CT01 C5 C10 173.9(5) .
C4 C5 C10 124.9(5) .
C1 C5 C10 126.8(5) .
CT01 C5 Yb1 63.2(2) .
C4 C5 Yb1 75.6(3) .
C1 C5 Yb1 74.0(3) .
C10 C5 Yb1 122.8(3) .
CT02 C14 C13 54.3(3) .
CT02 C14 C15 53.9(3) .
C13 C14 C15 108.2(4) .
CT02 C14 C19 173.6(5) .
C13 C14 C19 126.3(4) .
C15 C14 C19 125.1(5) .
CT02 C14 Yb1 61.74(19) .
C13 C14 Yb1 72.5(3) .
C15 C14 Yb1 75.0(3) .
C19 C14 Yb1 124.6(3) .
C29 C30 N2 125.9(5) .
CT01 C3 C4 53.7(3) .
CT01 C3 C2 53.8(3) .
C4 C3 C2 107.5(4) .
CT01 C3 C8 171.8(5) .
C4 C3 C8 127.1(5) .
C2 C3 C8 124.6(5) .
CT01 C3 Yb1 61.86(19) .
C4 C3 Yb1 74.4(3) .
C2 C3 Yb1 73.3(3) .
C8 C3 Yb1 126.2(3) .
CT01 C1 C2 54.0(3) .
CT01 C1 C5 53.8(3) .
C2 C1 C5 107.8(4) .
CT01 C1 C6 177.7(5) .
C2 C1 C6 125.3(5) .
C5 C1 C6 126.9(5) .
CT01 C1 Yb1 63.4(2) .
C2 C1 Yb1 74.6(3) .
C5 C1 Yb1 74.4(3) .
C6 C1 Yb1 118.8(3) .
C22 C23 C24 121.1(5) .
C26 C25 C24 119.8(5) .
C23 C24 C32 118.6(4) .
C23 C24 C25 123.0(5) .
C32 C24 C25 118.5(5) .
N2 C31 C27 122.5(5) .
N2 C31 C32 119.5(4) .
C27 C31 C32 118.0(5) .
N2 C31 Yb1 41.0(2) .
C27 C31 Yb1 163.5(4) .
C32 C31 Yb1 78.5(3) .
C23 C22 C21 116.7(5) .
C23 C22 C33 122.0(5) .
C21 C22 C33 121.3(4) .
CT01 C4 C5 54.4(3) .
CT01 C4 C3 54.4(3) .
C5 C4 C3 108.8(4) .
CT01 C4 C9 169.8(5) .
C5 C4 C9 123.1(5) .
C3 C4 C9 126.9(5) .
CT01 C4 Yb1 62.0(2) .
C5 C4 Yb1 73.3(3) .
C3 C4 Yb1 74.6(3) .
C9 C4 Yb1 128.0(3) .
C30 C29 C28B 115.8(8) .
C30 C29 C34 123.4(5) .
C28B C29 C34 115.0(8) .
C30 C29 C28 115.8(5) .
C28B C29 C28 34.8(7) .
C34 C29 C28 119.9(5) .
C31 C27 C26 119.8(5) .
C31 C27 C28B 118.6(8) .
C26 C27 C28B 117.0(8) .
C31 C27 C28 115.9(5) .
C26 C27 C28 122.5(5) .
C28B C27 C28 35.1(8) .
C25 C26 C27 122.3(5) .
C7S C2S C3S 118.2(6) .
C7S C2S C1S 121.3(6) .
C3S C2S C1S 120.5(6) .
C6S C7S C2S 121.3(6) .
C4S C3S C2S 121.2(7) .
C7S C6S C5S 119.6(8) .
C6S C5S C4S 119.1(7) .
C3S C4S C5S 120.5(7) .
C12 CT02 C13 72.7(3) .
C12 CT02 C14 144.1(3) .
C13 CT02 C14 71.4(3) .
C12 CT02 C15 143.6(3) .
C13 CT02 C15 143.7(3) .
C14 CT02 C15 72.3(3) .
C12 CT02 C11 71.5(3) .
C13 CT02 C11 144.2(3) .
C14 CT02 C11 144.4(3) .
C15 CT02 C11 72.1(3) .
C12 CT02 Yb1 88.0(2) .
C13 CT02 Yb1 88.5(2) .
C14 CT02 Yb1 91.1(2) .
C15 CT02 Yb1 91.9(2) .
C11 CT02 Yb1 90.7(2) .
C4 CT01 C5 71.6(4) .
C4 CT01 C2 144.0(4) .
C5 CT01 C2 144.3(3) .
C4 CT01 C1 144.0(4) .
C5 CT01 C1 72.4(3) .
C2 CT01 C1 72.0(3) .
C4 CT01 C3 71.9(4) .
C5 CT01 C3 143.5(3) .
C2 CT01 C3 72.1(3) .
C1 CT01 C3 144.1(3) .
C4 CT01 Yb1 91.1(2) .
C5 CT01 Yb1 89.3(2) .
C2 CT01 Yb1 89.6(2) .
C1 CT01 Yb1 89.0(2) .
C3 CT01 Yb1 90.9(2) .
C29 C28 C27 105.2(5) .
C29 C28 C28 114.5(7) 2_667
C27 C28 C28 113.2(8) 2_667
C27 C28B C29 115.1(12) .

loop_
_geom_bond_atom_site_label_1
_geom_bond_atom_site_label_2
_geom_bond_distance
_geom_bond_site_symmetry_2
Yb1 N2 2.304(4) .
Yb1 CT02 2.3292(3) .
Yb1 CT01 2.3377(3) .
Yb1 N1 2.367(4) .
Yb1 C12 2.584(5) .
Yb1 C13 2.596(4) .
Yb1 C1 2.614(5) .
Yb1 C5 2.619(5) .
Yb1 C2 2.624(5) .
Yb1 C11 2.636(5) .
Yb1 C14 2.644(5) .
Yb1 C4 2.648(5) .
Yb1 C3 2.651(5) .
Yb1 C15 2.659(5) .
N2 C31 1.374(6) .
N2 C30 1.381(6) .
N1 C21 1.339(6) .
N1 C32 1.384(6) .
C15 CT02 1.208(5) .
C15 C11 1.422(7) .
C15 C14 1.425(7) .
C15 C20 1.508(7) .
C2 CT01 1.209(5) .
C2 C1 1.422(7) .
C2 C3 1.426(7) .
C2 C7 1.498(7) .
C11 CT02 1.208(5) .
C11 C12 1.410(7) .
C11 C16 1.512(7) .
C21 C22 1.399(7) .
C13 CT02 1.207(5) .
C13 C14 1.409(7) .
C13 C12 1.430(7) .
C13 C18 1.502(7) .
C32 C24 1.419(7) .
C32 C31 1.425(7) .
C12 CT02 1.205(5) .
C12 C17 1.510(7) .
C5 CT01 1.208(5) .
C5 C4 1.410(7) .
C5 C1 1.427(7) .
C5 C10 1.495(7) .
C14 CT02 1.207(5) .
C14 C19 1.502(7) .
C30 C29 1.352(7) .
C3 CT01 1.213(5) .
C3 C4 1.417(7) .
C3 C8 1.510(7) .
C6 C1 1.508(7) .
C1 CT01 1.210(5) .
C23 C22 1.388(7) .
C23 C24 1.394(7) .
C25 C26 1.355(8) .
C25 C24 1.428(7) .
C33 C22 1.492(7) .
C31 C27 1.403(7) .
C34 C29 1.491(7) .
C4 CT01 1.202(5) .
C4 C9 1.509(7) .
C29 C28B 1.478(18) .
C29 C28 1.529(9) .
C27 C26 1.415(8) .
C27 C28B 1.417(19) .
C27 C28 1.547(9) .
C2S C7S 1.387(9) .
C2S C3S 1.394(8) .
C2S C1S 1.492(9) .
C7S C6S 1.380(9) .
C3S C4S 1.355(10) .
C6S C5S 1.389(11) .
C5S C4S 1.400(12) .
C28 C28 1.592(16) 2_667

loop_
_geom_torsion_atom_site_label_1
_geom_torsion_atom_site_label_2
_geom_torsion_atom_site_label_3
_geom_torsion_atom_site_label_4
_geom_torsion
_geom_torsion_site_symmetry_4
CT02 Yb1 N2 C31 97.9(3) .
CT01 Yb1 N2 C31 -105.7(3) .
N1 Yb1 N2 C31 -2.5(3) .
C12 Yb1 N2 C31 122.6(3) .
C13 Yb1 N2 C31 121.2(3) .
C1 Yb1 N2 C31 -87.4(3) .
C5 Yb1 N2 C31 -77.7(4) .
C2 Yb1 N2 C31 -118.8(4) .
C11 Yb1 N2 C31 94.2(3) .
C14 Yb1 N2 C31 81.8(4) .
C4 Yb1 N2 C31 -109.9(4) .
C3 Yb1 N2 C31 -134.4(3) .
C15 Yb1 N2 C31 70.9(4) .
CT02 Yb1 N2 C30 -69.4(4) .
CT01 Yb1 N2 C30 86.9(4) .
N1 Yb1 N2 C30 -169.9(4) .
C12 Yb1 N2 C30 -44.8(4) .
C13 Yb1 N2 C30 -46.2(4) .
C1 Yb1 N2 C30 105.2(4) .
C5 Yb1 N2 C30 115.0(4) .
C2 Yb1 N2 C30 73.8(4) .
C11 Yb1 N2 C30 -73.1(4) .
C14 Yb1 N2 C30 -85.6(4) .
C4 Yb1 N2 C30 82.7(4) .
C3 Yb1 N2 C30 58.3(4) .
C15 Yb1 N2 C30 -96.5(4) .
N2 Yb1 N1 C21 -179.7(4) .
CT02 Yb1 N1 C21 76.8(4) .
CT01 Yb1 N1 C21 -76.2(4) .
C12 Yb1 N1 C21 98.6(4) .
C13 Yb1 N1 C21 58.9(4) .
C1 Yb1 N1 C21 -91.1(4) .
C5 Yb1 N1 C21 -59.3(4) .
C2 Yb1 N1 C21 -104.9(4) .
C11 Yb1 N1 C21 101.9(4) .
C14 Yb1 N1 C21 50.2(4) .
C4 Yb1 N1 C21 -48.2(4) .
C3 Yb1 N1 C21 -77.6(4) .
C15 Yb1 N1 C21 74.7(4) .
N2 Yb1 N1 C32 4.2(3) .
CT02 Yb1 N1 C32 -99.3(3) .
CT01 Yb1 N1 C32 107.8(3) .
C12 Yb1 N1 C32 -77.5(3) .
C13 Yb1 N1 C32 -117.2(3) .
C1 Yb1 N1 C32 92.8(3) .
C5 Yb1 N1 C32 124.6(3) .
C2 Yb1 N1 C32 79.0(3) .
C11 Yb1 N1 C32 -74.2(3) .
C14 Yb1 N1 C32 -125.9(3) .
C4 Yb1 N1 C32 135.7(3) .
C3 Yb1 N1 C32 106.3(3) .
C15 Yb1 N1 C32 -101.4(3) .
N2 Yb1 C15 CT02 106.6(2) .
CT01 Yb1 C15 CT02 -80.3(3) .
N1 Yb1 C15 CT02 175.5(2) .
C12 Yb1 C15 CT02 20.60(19) .
C13 Yb1 C15 CT02 -20.53(19) .
C1 Yb1 C15 CT02 -145.6(3) .
C5 Yb1 C15 CT02 -111.7(2) .
C2 Yb1 C15 CT02 -6.6(10) .
C11 Yb1 C15 CT02 57.5(3) .
C14 Yb1 C15 CT02 -57.2(3) .
C4 Yb1 C15 CT02 -72.8(3) .
C3 Yb1 C15 CT02 -35.4(4) .
N2 Yb1 C15 C11 49.1(3) .
CT02 Yb1 C15 C11 -57.5(3) .
CT01 Yb1 C15 C11 -137.8(2) .
N1 Yb1 C15 C11 118.0(3) .
C12 Yb1 C15 C11 -36.9(3) .
C13 Yb1 C15 C11 -78.0(3) .
C1 Yb1 C15 C11 156.9(4) .
C5 Yb1 C15 C11 -169.2(3) .
C2 Yb1 C15 C11 -64.1(9) .
C14 Yb1 C15 C11 -114.7(4) .
C4 Yb1 C15 C11 -130.3(3) .
C3 Yb1 C15 C11 -92.8(3) .
N2 Yb1 C15 C14 163.8(3) .
CT02 Yb1 C15 C14 57.2(3) .
CT01 Yb1 C15 C14 -23.1(4) .
N1 Yb1 C15 C14 -127.4(3) .
C12 Yb1 C15 C14 77.8(3) .
C13 Yb1 C15 C14 36.7(3) .
C1 Yb1 C15 C14 -88.4(5) .
C5 Yb1 C15 C14 -54.5(4) .
C2 Yb1 C15 C14 50.6(9) .
C11 Yb1 C15 C14 114.7(4) .
C4 Yb1 C15 C14 -15.6(4) .
C3 Yb1 C15 C14 21.8(4) .
N2 Yb1 C15 C20 -72.9(4) .
CT02 Yb1 C15 C20 -179.4(6) .
CT01 Yb1 C15 C20 100.2(4) .
N1 Yb1 C15 C20 -4.0(4) .
C12 Yb1 C15 C20 -158.8(5) .
C13 Yb1 C15 C20 160.0(5) .
C1 Yb1 C15 C20 34.9(6) .
C5 Yb1 C15 C20 68.8(4) .
C2 Yb1 C15 C20 174.0(7) .
C11 Yb1 C15 C20 -122.0(5) .
C14 Yb1 C15 C20 123.4(5) .
C4 Yb1 C15 C20 107.8(4) .
C3 Yb1 C15 C20 145.2(4) .
N2 Yb1 C2 CT01 152.0(2) .
CT02 Yb1 C2 CT01 -98.3(2) .
N1 Yb1 C2 CT01 84.4(2) .
C12 Yb1 C2 CT01 -117.6(2) .
C13 Yb1 C2 CT01 -81.0(3) .
C1 Yb1 C2 CT01 57.4(3) .
C5 Yb1 C2 CT01 19.93(19) .
C11 Yb1 C2 CT01 -144.3(2) .
C14 Yb1 C2 CT01 -53.5(4) .
C4 Yb1 C2 CT01 -19.9(2) .
C3 Yb1 C2 CT01 -56.8(3) .
C15 Yb1 C2 CT01 -93.4(8) .
N2 Yb1 C2 C1 94.6(3) .
CT02 Yb1 C2 C1 -155.7(2) .
CT01 Yb1 C2 C1 -57.4(3) .
N1 Yb1 C2 C1 27.0(3) .
C12 Yb1 C2 C1 -175.0(3) .
C13 Yb1 C2 C1 -138.4(3) .
C5 Yb1 C2 C1 -37.5(3) .
C11 Yb1 C2 C1 158.3(3) .
C14 Yb1 C2 C1 -110.9(3) .
C4 Yb1 C2 C1 -77.3(3) .
C3 Yb1 C2 C1 -114.2(4) .
C15 Yb1 C2 C1 -150.8(8) .
N2 Yb1 C2 C3 -151.2(3) .
CT02 Yb1 C2 C3 -41.6(4) .
CT01 Yb1 C2 C3 56.8(3) .
N1 Yb1 C2 C3 141.2(3) .
C12 Yb1 C2 C3 -60.8(3) .
C13 Yb1 C2 C3 -24.3(4) .
C1 Yb1 C2 C3 114.2(4) .
C5 Yb1 C2 C3 76.7(3) .
C11 Yb1 C2 C3 -87.5(4) .
C14 Yb1 C2 C3 3.3(4) .
C4 Yb1 C2 C3 36.9(3) .
C15 Yb1 C2 C3 -36.6(10) .
N2 Yb1 C2 C7 -28.6(4) .
CT02 Yb1 C2 C7 81.1(4) .
CT01 Yb1 C2 C7 179.4(6) .
N1 Yb1 C2 C7 -96.1(4) .
C12 Yb1 C2 C7 61.9(4) .
C13 Yb1 C2 C7 98.4(4) .
C1 Yb1 C2 C7 -123.2(5) .
C5 Yb1 C2 C7 -160.6(5) .
C11 Yb1 C2 C7 35.1(5) .
C14 Yb1 C2 C7 125.9(4) .
C4 Yb1 C2 C7 159.6(5) .
C3 Yb1 C2 C7 122.7(5) .
C15 Yb1 C2 C7 86.1(9) .
C14 C15 C11 CT02 -0.5(3) .
C20 C15 C11 CT02 -173.1(5) .
Yb1 C15 C11 CT02 65.89(18) .
CT02 C15 C11 C12 -0.5(3) .
C14 C15 C11 C12 -1.0(5) .
C20 C15 C11 C12 -173.6(5) .
Yb1 C15 C11 C12 65.4(3) .
CT02 C15 C11 C16 175.7(5) .
C14 C15 C11 C16 175.2(4) .
C20 C15 C11 C16 2.6(8) .
Yb1 C15 C11 C16 -118.4(5) .
CT02 C15 C11 Yb1 -65.89(18) .
C14 C15 C11 Yb1 -66.4(3) .
C20 C15 C11 Yb1 121.0(5) .
N2 Yb1 C11 CT02 172.3(3) .
CT01 Yb1 C11 CT02 58.3(4) .
N1 Yb1 C11 CT02 -116.5(2) .
C12 Yb1 C11 CT02 58.2(3) .
C13 Yb1 C11 CT02 20.13(19) .
C1 Yb1 C11 CT02 165.2(5) .
C5 Yb1 C11 CT02 -30.7(6) .
C2 Yb1 C11 CT02 107.5(3) .
C14 Yb1 C11 CT02 -19.8(2) .
C4 Yb1 C11 CT02 19.1(4) .
C3 Yb1 C11 CT02 63.0(3) .
C15 Yb1 C11 CT02 -56.7(3) .
N2 Yb1 C11 C12 114.1(3) .
CT02 Yb1 C11 C12 -58.2(3) .
CT01 Yb1 C11 C12 0.1(5) .
N1 Yb1 C11 C12 -174.7(3) .
C13 Yb1 C11 C12 -38.1(3) .
C1 Yb1 C11 C12 107.0(7) .
C5 Yb1 C11 C12 -88.9(5) .
C2 Yb1 C11 C12 49.3(4) .
C14 Yb1 C11 C12 -78.0(3) .
C4 Yb1 C11 C12 -39.1(4) .
C3 Yb1 C11 C12 4.9(4) .
C15 Yb1 C11 C12 -114.8(4) .
N2 Yb1 C11 C15 -131.1(3) .
CT02 Yb1 C11 C15 56.7(3) .
CT01 Yb1 C11 C15 115.0(3) .
N1 Yb1 C11 C15 -59.8(3) .
C12 Yb1 C11 C15 114.8(4) .
C13 Yb1 C11 C15 76.8(3) .
C1 Yb1 C11 C15 -138.1(6) .
C5 Yb1 C11 C15 26.0(6) .
C2 Yb1 C11 C15 164.2(3) .
C14 Yb1 C11 C15 36.9(3) .
C4 Yb1 C11 C15 75.8(4) .
C3 Yb1 C11 C15 119.7(3) .
N2 Yb1 C11 C16 -9.8(4) .
CT02 Yb1 C11 C16 177.9(6) .
CT01 Yb1 C11 C16 -123.8(4) .
N1 Yb1 C11 C16 61.4(4) .
C12 Yb1 C11 C16 -123.9(5) .
C13 Yb1 C11 C16 -162.0(5) .
C1 Yb1 C11 C16 -16.9(9) .
C5 Yb1 C11 C16 147.2(5) .
C2 Yb1 C11 C16 -74.6(5) .
C14 Yb1 C11 C16 158.1(5) .
C4 Yb1 C11 C16 -163.0(3) .
C3 Yb1 C11 C16 -119.1(4) .
C15 Yb1 C11 C16 121.2(5) .
C32 N1 C21 C22 -0.6(7) .
Yb1 N1 C21 C22 -176.6(3) .
N2 Yb1 C13 CT02 -54.2(3) .
CT01 Yb1 C13 CT02 173.74(17) .
N1 Yb1 C13 CT02 39.8(3) .
C12 Yb1 C13 CT02 -57.0(3) .
C1 Yb1 C13 CT02 171.50(19) .
C5 Yb1 C13 CT02 144.2(2) .
C2 Yb1 C13 CT02 -157.1(2) .
C11 Yb1 C13 CT02 -19.84(19) .
C14 Yb1 C13 CT02 56.7(3) .
C4 Yb1 C13 CT02 159.5(2) .
C3 Yb1 C13 CT02 -169.5(2) .
C15 Yb1 C13 CT02 20.03(19) .
N2 Yb1 C13 C14 -110.9(3) .
CT02 Yb1 C13 C14 -56.7(3) .
CT01 Yb1 C13 C14 117.0(3) .
N1 Yb1 C13 C14 -16.9(4) .
C12 Yb1 C13 C14 -113.7(4) .
C1 Yb1 C13 C14 114.8(3) .
C5 Yb1 C13 C14 87.5(3) .
C2 Yb1 C13 C14 146.2(3) .
C11 Yb1 C13 C14 -76.5(3) .
C4 Yb1 C13 C14 102.8(3) .
C3 Yb1 C13 C14 133.8(3) .
C15 Yb1 C13 C14 -36.7(3) .
N2 Yb1 C13 C12 2.7(3) .
CT02 Yb1 C13 C12 57.0(3) .
CT01 Yb1 C13 C12 -129.3(2) .
N1 Yb1 C13 C12 96.8(3) .
C1 Yb1 C13 C12 -131.5(3) .
C5 Yb1 C13 C12 -158.8(3) .
C2 Yb1 C13 C12 -100.1(3) .
C11 Yb1 C13 C12 37.2(3) .
C14 Yb1 C13 C12 113.7(4) .
C4 Yb1 C13 C12 -143.5(3) .
C3 Yb1 C13 C12 -112.5(3) .
C15 Yb1 C13 C12 77.0(3) .
N2 Yb1 C13 C18 123.9(4) .
CT02 Yb1 C13 C18 178.1(6) .
CT01 Yb1 C13 C18 -8.1(5) .
N1 Yb1 C13 C18 -142.0(4) .
C12 Yb1 C13 C18 121.1(6) .
C1 Yb1 C13 C18 -10.4(6) .
C5 Yb1 C13 C18 -37.7(5) .
C2 Yb1 C13 C18 21.0(5) .
C11 Yb1 C13 C18 158.3(5) .
C14 Yb1 C13 C18 -125.2(6) .
C4 Yb1 C13 C18 -22.4(5) .
C3 Yb1 C13 C18 8.6(5) .
C15 Yb1 C13 C18 -161.8(5) .
C21 N1 C32 C24 -1.4(6) .
Yb1 N1 C32 C24 175.1(3) .
C21 N1 C32 C31 177.9(4) .
Yb1 N1 C32 C31 -5.6(5) .
C21 N1 C32 Yb1 -176.5(5) .
N2 Yb1 C32 N1 -174.6(4) .
CT02 Yb1 C32 N1 87.5(3) .
CT01 Yb1 C32 N1 -80.7(3) .
C12 Yb1 C32 N1 115.7(3) .
C13 Yb1 C32 N1 82.5(4) .
C1 Yb1 C32 N1 -85.1(3) .
C5 Yb1 C32 N1 -56.2(3) .
C2 Yb1 C32 N1 -109.1(3) .
C11 Yb1 C32 N1 105.9(3) .
C14 Yb1 C32 N1 58.9(3) .
C4 Yb1 C32 N1 -55.8(4) .
C3 Yb1 C32 N1 -97.9(3) .
C15 Yb1 C32 N1 74.8(3) .
N2 Yb1 C32 C24 171.0(12) .
CT02 Yb1 C32 C24 73.1(11) .
CT01 Yb1 C32 C24 -95.1(11) .
N1 Yb1 C32 C24 -14.4(10) .
C12 Yb1 C32 C24 101.3(11) .
C13 Yb1 C32 C24 68.1(12) .
C1 Yb1 C32 C24 -99.5(11) .
C5 Yb1 C32 C24 -70.5(11) .
C2 Yb1 C32 C24 -123.5(11) .
C11 Yb1 C32 C24 91.5(11) .
C14 Yb1 C32 C24 44.6(11) .
C4 Yb1 C32 C24 -70.1(11) .
C3 Yb1 C32 C24 -112.2(11) .
C15 Yb1 C32 C24 60.4(11) .
N2 Yb1 C32 C31 0.3(3) .
CT02 Yb1 C32 C31 -97.6(3) .
CT01 Yb1 C32 C31 94.2(3) .
N1 Yb1 C32 C31 174.9(5) .
C12 Yb1 C32 C31 -69.4(3) .
C13 Yb1 C32 C31 -102.6(3) .
C1 Yb1 C32 C31 89.8(3) .
C5 Yb1 C32 C31 118.7(3) .
C2 Yb1 C32 C31 65.8(3) .
C11 Yb1 C32 C31 -79.3(3) .
C14 Yb1 C32 C31 -126.2(3) .
C4 Yb1 C32 C31 119.1(3) .
C3 Yb1 C32 C31 77.0(3) .
C15 Yb1 C32 C31 -110.3(3) .
C15 C11 C12 CT02 0.5(3) .
C16 C11 C12 CT02 -175.5(6) .
Yb1 C11 C12 CT02 67.90(18) .
CT02 C11 C12 C13 0.4(3) .
C15 C11 C12 C13 0.9(5) .
C16 C11 C12 C13 -175.1(5) .
Yb1 C11 C12 C13 68.3(3) .
CT02 C11 C12 C17 178.4(6) .
C15 C11 C12 C17 178.9(5) .
C16 C11 C12 C17 2.9(8) .
Yb1 C11 C12 C17 -113.7(5) .
CT02 C11 C12 Yb1 -67.90(19) .
C15 C11 C12 Yb1 -67.4(3) .
C16 C11 C12 Yb1 116.6(5) .
C14 C13 C12 CT02 0.0(3) .
C18 C13 C12 CT02 167.0(5) .
Yb1 C13 C12 CT02 -69.21(18) .
CT02 C13 C12 C11 -0.4(3) .
C14 C13 C12 C11 -0.4(5) .
C18 C13 C12 C11 166.6(5) .
Yb1 C13 C12 C11 -69.6(3) .
CT02 C13 C12 C17 -178.5(5) .
C14 C13 C12 C17 -178.5(4) .
C18 C13 C12 C17 -11.4(8) .
Yb1 C13 C12 C17 112.3(5) .
CT02 C13 C12 Yb1 69.21(18) .
C14 C13 C12 Yb1 69.2(3) .
C18 C13 C12 Yb1 -123.7(5) .
N2 Yb1 C12 CT02 -121.0(2) .
CT01 Yb1 C12 CT02 123.35(17) .
N1 Yb1 C12 CT02 -50.3(3) .
C13 Yb1 C12 CT02 56.8(3) .
C1 Yb1 C12 CT02 149.3(2) .
C5 Yb1 C12 CT02 90.4(3) .
C2 Yb1 C12 CT02 154.51(19) .
C11 Yb1 C12 CT02 -56.7(3) .
C14 Yb1 C12 CT02 19.85(18) .
C4 Yb1 C12 CT02 97.0(2) .
C3 Yb1 C12 CT02 126.9(2) .
C15 Yb1 C12 CT02 -20.06(18) .
N2 Yb1 C12 C11 -64.2(3) .
CT02 Yb1 C12 C11 56.7(3) .
CT01 Yb1 C12 C11 -179.9(2) .
N1 Yb1 C12 C11 6.4(3) .
C13 Yb1 C12 C11 113.5(4) .
C1 Yb1 C12 C11 -154.0(3) .
C5 Yb1 C12 C11 147.2(3) .
C2 Yb1 C12 C11 -148.8(3) .
C14 Yb1 C12 C11 76.6(3) .
C4 Yb1 C12 C11 153.7(3) .
C3 Yb1 C12 C11 -176.3(3) .
C15 Yb1 C12 C11 36.7(3) .
N2 Yb1 C12 C13 -177.8(3) .
CT02 Yb1 C12 C13 -56.8(3) .
CT01 Yb1 C12 C13 66.5(3) .
N1 Yb1 C12 C13 -107.1(3) .
C1 Yb1 C12 C13 92.5(4) .
C5 Yb1 C12 C13 33.6(4) .
C2 Yb1 C12 C13 97.7(3) .
C11 Yb1 C12 C13 -113.5(4) .
C14 Yb1 C12 C13 -37.0(3) .
C4 Yb1 C12 C13 40.2(3) .
C3 Yb1 C12 C13 70.1(3) .
C15 Yb1 C12 C13 -76.9(3) .
N2 Yb1 C12 C17 60.4(4) .
CT02 Yb1 C12 C17 -178.6(5) .
CT01 Yb1 C12 C17 -55.2(4) .
N1 Yb1 C12 C17 131.1(3) .
C13 Yb1 C12 C17 -121.8(5) .
C1 Yb1 C12 C17 -29.3(5) .
C5 Yb1 C12 C17 -88.2(4) .
C2 Yb1 C12 C17 -24.1(4) .
C11 Yb1 C12 C17 124.7(5) .
C14 Yb1 C12 C17 -158.7(4) .
C4 Yb1 C12 C17 -81.6(4) .
C3 Yb1 C12 C17 -51.6(4) .
C15 Yb1 C12 C17 161.3(4) .
N2 Yb1 C5 CT01 -75.9(3) .
CT02 Yb1 C5 CT01 110.1(2) .
N1 Yb1 C5 CT01 -143.2(2) .
C12 Yb1 C5 CT01 68.4(3) .
C13 Yb1 C5 CT01 87.3(2) .
C1 Yb1 C5 CT01 -57.2(3) .
C2 Yb1 C5 CT01 -19.91(19) .
C11 Yb1 C5 CT01 129.7(4) .
C14 Yb1 C5 CT01 120.6(2) .
C4 Yb1 C5 CT01 56.6(3) .
C3 Yb1 C5 CT01 20.27(19) .
C15 Yb1 C5 CT01 147.3(2) .
N2 Yb1 C5 C4 -132.5(3) .
CT02 Yb1 C5 C4 53.6(3) .
CT01 Yb1 C5 C4 -56.6(3) .
N1 Yb1 C5 C4 160.2(3) .
C12 Yb1 C5 C4 11.8(4) .
C13 Yb1 C5 C4 30.7(3) .
C1 Yb1 C5 C4 -113.7(4) .
C2 Yb1 C5 C4 -76.5(3) .
C11 Yb1 C5 C4 73.1(6) .
C14 Yb1 C5 C4 64.1(3) .
C3 Yb1 C5 C4 -36.3(3) .
C15 Yb1 C5 C4 90.7(3) .
N2 Yb1 C5 C1 -18.7(3) .
CT02 Yb1 C5 C1 167.3(2) .
CT01 Yb1 C5 C1 57.2(3) .
N1 Yb1 C5 C1 -86.1(3) .
C12 Yb1 C5 C1 125.5(3) .
C13 Yb1 C5 C1 144.4(3) .
C2 Yb1 C5 C1 37.3(3) .
C11 Yb1 C5 C1 -173.2(4) .
C14 Yb1 C5 C1 177.8(3) .
C4 Yb1 C5 C1 113.7(4) .
C3 Yb1 C5 C1 77.4(3) .
C15 Yb1 C5 C1 -155.6(3) .
N2 Yb1 C5 C10 105.1(4) .
CT02 Yb1 C5 C10 -68.9(5) .
CT01 Yb1 C5 C10 -179.0(6) .
N1 Yb1 C5 C10 37.7(4) .
C12 Yb1 C5 C10 -110.7(4) .
C13 Yb1 C5 C10 -91.8(4) .
C1 Yb1 C5 C10 123.8(6) .
C2 Yb1 C5 C10 161.0(5) .
C11 Yb1 C5 C10 -49.4(7) .
C14 Yb1 C5 C10 -58.4(5) .
C4 Yb1 C5 C10 -122.5(6) .
C3 Yb1 C5 C10 -158.8(5) .
C15 Yb1 C5 C10 -31.8(5) .
C12 C13 C14 CT02 0.0(3) .
C18 C13 C14 CT02 -166.8(6) .
Yb1 C13 C14 CT02 67.35(17) .
CT02 C13 C14 C15 -0.2(3) .
C12 C13 C14 C15 -0.2(5) .
C18 C13 C14 C15 -167.0(5) .
Yb1 C13 C14 C15 67.1(3) .
CT02 C13 C14 C19 172.1(6) .
C12 C13 C14 C19 172.2(5) .
C18 C13 C14 C19 5.4(8) .
Yb1 C13 C14 C19 -120.5(5) .
CT02 C13 C14 Yb1 -67.35(17) .
C12 C13 C14 Yb1 -67.3(3) .
C18 C13 C14 Yb1 125.9(5) .
C11 C15 C14 CT02 0.5(3) .
C20 C15 C14 CT02 173.0(6) .
Yb1 C15 C14 CT02 -65.70(18) .
CT02 C15 C14 C13 0.2(3) .
C11 C15 C14 C13 0.8(5) .
C20 C15 C14 C13 173.3(5) .
Yb1 C15 C14 C13 -65.5(3) .
CT02 C15 C14 C19 -172.3(6) .
C11 C15 C14 C19 -171.7(5) .
C20 C15 C14 C19 0.8(8) .
Yb1 C15 C14 C19 122.0(5) .
CT02 C15 C14 Yb1 65.70(18) .
C11 C15 C14 Yb1 66.2(3) .
C20 C15 C14 Yb1 -121.2(5) .
N2 Yb1 C14 CT02 35.6(3) .
CT01 Yb1 C14 CT02 -136.06(17) .
N1 Yb1 C14 CT02 108.3(2) .
C12 Yb1 C14 CT02 -20.27(19) .
C13 Yb1 C14 CT02 -58.3(3) .
C1 Yb1 C14 CT02 -162.0(2) .
C5 Yb1 C14 CT02 -163.8(2) .
C2 Yb1 C14 CT02 -110.3(3) .
C11 Yb1 C14 CT02 19.88(19) .
C4 Yb1 C14 CT02 -136.1(2) .
C3 Yb1 C14 CT02 -108.5(2) .
C15 Yb1 C14 CT02 56.7(3) .
N2 Yb1 C14 C13 93.9(3) .
CT02 Yb1 C14 C13 58.3(3) .
CT01 Yb1 C14 C13 -77.8(3) .
N1 Yb1 C14 C13 166.6(3) .
C12 Yb1 C14 C13 38.0(3) .
C1 Yb1 C14 C13 -103.7(3) .
C5 Yb1 C14 C13 -105.5(3) .
C2 Yb1 C14 C13 -52.0(4) .
C11 Yb1 C14 C13 78.2(3) .
C4 Yb1 C14 C13 -77.8(3) .
C3 Yb1 C14 C13 -50.2(3) .
C15 Yb1 C14 C13 115.0(4) .
N2 Yb1 C14 C15 -21.1(4) .
CT02 Yb1 C14 C15 -56.7(3) .
CT01 Yb1 C14 C15 167.2(2) .
N1 Yb1 C14 C15 51.6(3) .
C12 Yb1 C14 C15 -77.0(3) .
C13 Yb1 C14 C15 -115.0(4) .
C1 Yb1 C14 C15 141.3(3) .
C5 Yb1 C14 C15 139.5(3) .
C2 Yb1 C14 C15 -167.0(3) .
C11 Yb1 C14 C15 -36.8(3) .
C4 Yb1 C14 C15 167.2(3) .
C3 Yb1 C14 C15 -165.2(3) .
N2 Yb1 C14 C19 -143.7(4) .
CT02 Yb1 C14 C19 -179.3(6) .
CT01 Yb1 C14 C19 44.7(4) .
N1 Yb1 C14 C19 -71.0(4) .
C12 Yb1 C14 C19 160.5(5) .
C13 Yb1 C14 C19 122.4(5) .
C1 Yb1 C14 C19 18.8(5) .
C5 Yb1 C14 C19 16.9(4) .
C2 Yb1 C14 C19 70.4(5) .
C11 Yb1 C14 C19 -159.4(5) .
C4 Yb1 C14 C19 44.7(4) .
C3 Yb1 C14 C19 72.2(4) .
C15 Yb1 C14 C19 -122.6(6) .
C31 N2 C30 C29 12.0(7) .
Yb1 N2 C30 C29 179.4(4) .
C1 C2 C3 CT01 0.2(3) .
C7 C2 C3 CT01 175.6(6) .
Yb1 C2 C3 CT01 -67.02(18) .
CT01 C2 C3 C4 -0.1(3) .
C1 C2 C3 C4 0.1(5) .
C7 C2 C3 C4 175.5(5) .
Yb1 C2 C3 C4 -67.1(3) .
CT01 C2 C3 C8 -170.2(6) .
C1 C2 C3 C8 -170.0(5) .
C7 C2 C3 C8 5.4(8) .
Yb1 C2 C3 C8 122.8(5) .
CT01 C2 C3 Yb1 67.02(18) .
C1 C2 C3 Yb1 67.2(3) .
C7 C2 C3 Yb1 -117.4(5) .
N2 Yb1 C3 CT01 88.2(2) .
CT02 Yb1 C3 CT01 -149.26(17) .
N1 Yb1 C3 CT01 3.0(3) .
C12 Yb1 C3 CT01 -173.8(2) .
C13 Yb1 C3 CT01 -143.8(2) .
C1 Yb1 C3 CT01 20.2(2) .
C5 Yb1 C3 CT01 -20.4(2) .
C2 Yb1 C3 CT01 57.4(3) .
C11 Yb1 C3 CT01 -176.34(19) .
C14 Yb1 C3 CT01 -120.4(2) .
C4 Yb1 C3 CT01 -56.8(3) .
C15 Yb1 C3 CT01 -132.2(2) .
N2 Yb1 C3 C4 145.0(3) .
CT02 Yb1 C3 C4 -92.5(3) .
CT01 Yb1 C3 C4 56.8(3) .
N1 Yb1 C3 C4 59.8(4) .
C12 Yb1 C3 C4 -117.0(3) .
C13 Yb1 C3 C4 -87.0(3) .
C1 Yb1 C3 C4 76.9(3) .
C5 Yb1 C3 C4 36.3(3) .
C2 Yb1 C3 C4 114.2(4) .
C11 Yb1 C3 C4 -119.5(3) .
C14 Yb1 C3 C4 -63.6(3) .
C15 Yb1 C3 C4 -75.4(4) .
N2 Yb1 C3 C2 30.8(3) .
CT02 Yb1 C3 C2 153.3(3) .
CT01 Yb1 C3 C2 -57.4(3) .
N1 Yb1 C3 C2 -54.4(4) .
C12 Yb1 C3 C2 128.8(3) .
C13 Yb1 C3 C2 158.7(3) .
C1 Yb1 C3 C2 -37.3(3) .
C5 Yb1 C3 C2 -77.9(3) .
C11 Yb1 C3 C2 126.2(3) .
C14 Yb1 C3 C2 -177.8(3) .
C4 Yb1 C3 C2 -114.2(4) .
C15 Yb1 C3 C2 170.3(3) .
N2 Yb1 C3 C8 -90.2(4) .
CT02 Yb1 C3 C8 32.4(5) .
CT01 Yb1 C3 C8 -178.4(6) .
N1 Yb1 C3 C8 -175.4(4) .
C12 Yb1 C3 C8 7.8(5) .
C13 Yb1 C3 C8 37.8(4) .
C1 Yb1 C3 C8 -158.2(5) .
C5 Yb1 C3 C8 161.2(5) .
C2 Yb1 C3 C8 -121.0(6) .
C11 Yb1 C3 C8 5.3(5) .
C14 Yb1 C3 C8 61.2(5) .
C4 Yb1 C3 C8 124.8(6) .
C15 Yb1 C3 C8 49.4(5) .
C3 C2 C1 CT01 -0.2(3) .
C7 C2 C1 CT01 -175.5(6) .
Yb1 C2 C1 CT01 68.02(18) .
CT01 C2 C1 C5 -0.4(3) .
C3 C2 C1 C5 -0.6(5) .
C7 C2 C1 C5 -175.9(5) .
Yb1 C2 C1 C5 67.6(3) .
CT01 C2 C1 C6 177.3(6) .
C3 C2 C1 C6 177.1(5) .
C7 C2 C1 C6 1.8(8) .
Yb1 C2 C1 C6 -114.7(5) .
CT01 C2 C1 Yb1 -68.02(19) .
C3 C2 C1 Yb1 -68.2(3) .
C7 C2 C1 Yb1 116.5(5) .
C4 C5 C1 CT01 0.5(3) .
C10 C5 C1 CT01 172.5(6) .
Yb1 C5 C1 CT01 -68.21(19) .
CT01 C5 C1 C2 0.4(3) .
C4 C5 C1 C2 0.9(5) .
C10 C5 C1 C2 172.9(5) .
Yb1 C5 C1 C2 -67.8(3) .
CT01 C5 C1 C6 -177.3(6) .
C4 C5 C1 C6 -176.8(5) .
C10 C5 C1 C6 -4.8(8) .
Yb1 C5 C1 C6 114.5(5) .
CT01 C5 C1 Yb1 68.21(19) .
C4 C5 C1 Yb1 68.7(3) .
C10 C5 C1 Yb1 -119.3(5) .
N2 Yb1 C1 CT01 -139.7(2) .
CT02 Yb1 C1 CT01 20.1(6) .
N1 Yb1 C1 CT01 147.9(2) .
C12 Yb1 C1 CT01 -48.2(4) .
C13 Yb1 C1 CT01 4.5(4) .
C5 Yb1 C1 CT01 56.9(3) .
C2 Yb1 C1 CT01 -57.0(3) .
C11 Yb1 C1 CT01 -132.7(6) .
C14 Yb1 C1 CT01 53.6(4) .
C4 Yb1 C1 CT01 19.9(2) .
C3 Yb1 C1 CT01 -19.9(2) .
C15 Yb1 C1 CT01 109.8(4) .
N2 Yb1 C1 C2 -82.7(3) .
CT02 Yb1 C1 C2 77.1(5) .
CT01 Yb1 C1 C2 57.0(3) .
N1 Yb1 C1 C2 -155.0(3) .
C12 Yb1 C1 C2 8.8(5) .
C13 Yb1 C1 C2 61.6(4) .
C5 Yb1 C1 C2 113.9(4) .
C11 Yb1 C1 C2 -75.7(7) .
C14 Yb1 C1 C2 110.6(3) .
C4 Yb1 C1 C2 76.9(3) .
C3 Yb1 C1 C2 37.1(3) .
C15 Yb1 C1 C2 166.8(3) .
N2 Yb1 C1 C5 163.4(3) .
CT02 Yb1 C1 C5 -36.8(6) .
CT01 Yb1 C1 C5 -56.9(3) .
N1 Yb1 C1 C5 91.0(3) .
C12 Yb1 C1 C5 -105.1(4) .
C13 Yb1 C1 C5 -52.4(4) .
C2 Yb1 C1 C5 -113.9(4) .
C11 Yb1 C1 C5 170.4(6) .
C14 Yb1 C1 C5 -3.3(4) .
C4 Yb1 C1 C5 -37.0(3) .
C3 Yb1 C1 C5 -76.8(3) .
C15 Yb1 C1 C5 52.9(5) .
N2 Yb1 C1 C6 39.5(4) .
CT02 Yb1 C1 C6 -160.7(3) .
CT01 Yb1 C1 C6 179.2(6) .
N1 Yb1 C1 C6 -32.9(4) .
C12 Yb1 C1 C6 131.0(4) .
C13 Yb1 C1 C6 -176.3(3) .
C5 Yb1 C1 C6 -123.9(5) .
C2 Yb1 C1 C6 122.2(5) .
C11 Yb1 C1 C6 46.5(9) .
C14 Yb1 C1 C6 -127.2(4) .
C4 Yb1 C1 C6 -160.9(5) .
C3 Yb1 C1 C6 159.3(5) .
C15 Yb1 C1 C6 -71.0(6) .
C22 C23 C24 C32 -1.8(7) .
C22 C23 C24 C25 179.7(5) .
N1 C32 C24 C23 2.6(7) .
C31 C32 C24 C23 -176.7(4) .
Yb1 C32 C24 C23 13.8(14) .
N1 C32 C24 C25 -178.8(4) .
C31 C32 C24 C25 1.9(7) .
Yb1 C32 C24 C25 -167.5(9) .
C26 C25 C24 C23 176.0(5) .
C26 C25 C24 C32 -2.6(7) .
C30 N2 C31 C27 -9.8(7) .
Yb1 N2 C31 C27 -178.8(4) .
C30 N2 C31 C32 169.5(4) .
Yb1 N2 C31 C32 0.5(6) .
C30 N2 C31 Yb1 168.9(5) .
N1 C32 C31 N2 3.5(7) .
C24 C32 C31 N2 -177.2(4) .
Yb1 C32 C31 N2 -0.4(4) .
N1 C32 C31 C27 -177.1(5) .
C24 C32 C31 C27 2.2(7) .
Yb1 C32 C31 C27 179.0(5) .
N1 C32 C31 Yb1 3.9(4) .
C24 C32 C31 Yb1 -176.8(4) .
CT02 Yb1 C31 N2 -89.6(3) .
CT01 Yb1 C31 N2 82.7(3) .
N1 Yb1 C31 N2 176.9(4) .
C12 Yb1 C31 N2 -60.7(4) .
C13 Yb1 C31 N2 -77.0(4) .
C1 Yb1 C31 N2 91.2(4) .
C5 Yb1 C31 N2 112.1(4) .
C2 Yb1 C31 N2 60.9(4) .
C11 Yb1 C31 N2 -82.2(4) .
C14 Yb1 C31 N2 -115.1(4) .
C4 Yb1 C31 N2 94.3(4) .
C3 Yb1 C31 N2 55.4(4) .
C15 Yb1 C31 N2 -111.7(4) .
N2 Yb1 C31 C27 3.7(12) .
CT02 Yb1 C31 C27 -85.9(13) .
CT01 Yb1 C31 C27 86.3(13) .
N1 Yb1 C31 C27 -179.5(14) .
C12 Yb1 C31 C27 -57.1(13) .
C13 Yb1 C31 C27 -73.3(14) .
C1 Yb1 C31 C27 94.8(13) .
C5 Yb1 C31 C27 115.8(13) .
C2 Yb1 C31 C27 64.5(13) .
C11 Yb1 C31 C27 -78.5(13) .
C14 Yb1 C31 C27 -111.4(13) .
C4 Yb1 C31 C27 97.9(13) .
C3 Yb1 C31 C27 59.0(14) .
C15 Yb1 C31 C27 -108.0(13) .
N2 Yb1 C31 C32 -179.5(5) .
CT02 Yb1 C31 C32 90.9(3) .
CT01 Yb1 C31 C32 -96.8(3) .
N1 Yb1 C31 C32 -2.7(2) .
C12 Yb1 C31 C32 119.8(3) .
C13 Yb1 C31 C32 103.5(3) .
C1 Yb1 C31 C32 -88.3(3) .
C5 Yb1 C31 C32 -67.4(3) .
C2 Yb1 C31 C32 -118.6(3) .
C11 Yb1 C31 C32 98.3(3) .
C14 Yb1 C31 C32 65.4(3) .
C4 Yb1 C31 C32 -85.2(3) .
C3 Yb1 C31 C32 -124.2(3) .
C15 Yb1 C31 C32 68.8(3) .
C24 C23 C22 C21 -0.1(7) .
C24 C23 C22 C33 -179.6(5) .
N1 C21 C22 C23 1.4(7) .
N1 C21 C22 C33 -179.2(5) .
C1 C5 C4 CT01 -0.4(3) .
C10 C5 C4 CT01 -172.7(6) .
Yb1 C5 C4 CT01 67.10(19) .
CT01 C5 C4 C3 -0.4(3) .
C1 C5 C4 C3 -0.8(6) .
C10 C5 C4 C3 -173.1(5) .
Yb1 C5 C4 C3 66.7(3) .
CT01 C5 C4 C9 168.0(6) .
C1 C5 C4 C9 167.5(5) .
C10 C5 C4 C9 -4.7(8) .
Yb1 C5 C4 C9 -124.9(5) .
CT01 C5 C4 Yb1 -67.10(19) .
C1 C5 C4 Yb1 -67.5(3) .
C10 C5 C4 Yb1 120.2(5) .
C2 C3 C4 CT01 0.1(3) .
C8 C3 C4 CT01 169.9(6) .
Yb1 C3 C4 CT01 -66.27(18) .
CT01 C3 C4 C5 0.4(3) .
C2 C3 C4 C5 0.4(6) .
C8 C3 C4 C5 170.2(5) .
Yb1 C3 C4 C5 -65.9(3) .
CT01 C3 C4 C9 -167.4(6) .
C2 C3 C4 C9 -167.3(5) .
C8 C3 C4 C9 2.5(8) .
Yb1 C3 C4 C9 126.3(5) .
CT01 C3 C4 Yb1 66.27(18) .
C2 C3 C4 Yb1 66.3(3) .
C8 C3 C4 Yb1 -123.9(5) .
N2 Yb1 C4 CT01 8.9(4) .
CT02 Yb1 C4 CT01 159.76(19) .
N1 Yb1 C4 CT01 -79.9(3) .
C12 Yb1 C4 CT01 129.5(2) .
C13 Yb1 C4 CT01 149.5(3) .
C1 Yb1 C4 CT01 -20.3(2) .
C5 Yb1 C4 CT01 -58.1(3) .
C2 Yb1 C4 CT01 20.2(2) .
C11 Yb1 C4 CT01 150.3(2) .
C14 Yb1 C4 CT01 180.0(3) .
C3 Yb1 C4 CT01 57.5(3) .
C15 Yb1 C4 CT01 -172.0(2) .
N2 Yb1 C4 C5 66.9(4) .
CT02 Yb1 C4 C5 -142.2(3) .
CT01 Yb1 C4 C5 58.1(3) .
N1 Yb1 C4 C5 -21.8(3) .
C12 Yb1 C4 C5 -172.4(3) .
C13 Yb1 C4 C5 -152.4(3) .
C1 Yb1 C4 C5 37.8(3) .
C2 Yb1 C4 C5 78.3(3) .
C11 Yb1 C4 C5 -151.6(3) .
C14 Yb1 C4 C5 -122.0(3) .
C3 Yb1 C4 C5 115.6(4) .
C15 Yb1 C4 C5 -114.0(3) .
N2 Yb1 C4 C3 -48.6(4) .
CT02 Yb1 C4 C3 102.2(3) .
CT01 Yb1 C4 C3 -57.5(3) .
N1 Yb1 C4 C3 -137.4(3) .
C12 Yb1 C4 C3 72.0(3) .
C13 Yb1 C4 C3 92.0(3) .
C1 Yb1 C4 C3 -77.8(3) .
C5 Yb1 C4 C3 -115.6(4) .
C2 Yb1 C4 C3 -37.3(3) .
C11 Yb1 C4 C3 92.8(3) .
C14 Yb1 C4 C3 122.4(3) .
C15 Yb1 C4 C3 130.5(3) .
N2 Yb1 C4 C9 -173.7(4) .
CT02 Yb1 C4 C9 -22.8(5) .
CT01 Yb1 C4 C9 177.4(7) .
N1 Yb1 C4 C9 97.5(5) .
C12 Yb1 C4 C9 -53.1(5) .
C13 Yb1 C4 C9 -33.1(5) .
C1 Yb1 C4 C9 157.1(6) .
C5 Yb1 C4 C9 119.3(6) .
C2 Yb1 C4 C9 -162.4(6) .
C11 Yb1 C4 C9 -32.3(6) .
C14 Yb1 C4 C9 -2.6(5) .
C3 Yb1 C4 C9 -125.1(6) .
C15 Yb1 C4 C9 5.4(6) .
N2 C30 C29 C28B -20.9(11) .
N2 C30 C29 C34 -172.7(5) .
N2 C30 C29 C28 17.9(8) .
N2 C31 C27 C26 173.7(5) .
C32 C31 C27 C26 -5.6(8) .
Yb1 C31 C27 C26 170.9(10) .
N2 C31 C27 C28B 18.4(12) .
C32 C31 C27 C28B -161.0(10) .
Yb1 C31 C27 C28B 15.5(19) .
N2 C31 C27 C28 -21.1(8) .
C32 C31 C27 C28 159.6(5) .
Yb1 C31 C27 C28 -24.0(16) .
C24 C25 C26 C27 -0.9(8) .
C31 C27 C26 C25 5.2(9) .
C28B C27 C26 C25 160.9(10) .
C28 C27 C26 C25 -159.0(6) .
C3S C2S C7S C6S -1.1(9) .
C1S C2S C7S C6S 177.6(6) .
C7S C2S C3S C4S 1.3(9) .
C1S C2S C3S C4S -177.3(6) .
C2S C7S C6S C5S 0.2(9) .
C7S C6S C5S C4S 0.6(10) .
C2S C3S C4S C5S -0.6(10) .
C6S C5S C4S C3S -0.4(10) .
C11 C12 CT02 C13 179.5(4) .
C17 C12 CT02 C13 45(16) .
Yb1 C12 CT02 C13 -89.1(2) .
C11 C12 CT02 C14 179.5(5) .
C13 C12 CT02 C14 0.0(6) .
C17 C12 CT02 C14 45(16) .
Yb1 C12 CT02 C14 -89.1(5) .
C11 C12 CT02 C15 -0.9(6) .
C13 C12 CT02 C15 179.6(5) .
C17 C12 CT02 C15 -135(16) .
Yb1 C12 CT02 C15 90.5(5) .
C13 C12 CT02 C11 -179.5(4) .
C17 C12 CT02 C11 -134(16) .
Yb1 C12 CT02 C11 91.4(3) .
C11 C12 CT02 Yb1 -91.4(3) .
C13 C12 CT02 Yb1 89.1(2) .
C17 C12 CT02 Yb1 134(16) .
C14 C13 CT02 C12 180.0(4) .
C18 C13 CT02 C12 -84(3) .
Yb1 C13 CT02 C12 88.3(2) .
C12 C13 CT02 C14 -180.0(4) .
C18 C13 CT02 C14 96(3) .
Yb1 C13 CT02 C14 -91.6(3) .
C14 C13 CT02 C15 0.4(6) .
C12 C13 CT02 C15 -179.6(5) .
C18 C13 CT02 C15 97(3) .
Yb1 C13 CT02 C15 -91.2(5) .
C14 C13 CT02 C11 -179.2(5) .
C12 C13 CT02 C11 0.8(6) .
C18 C13 CT02 C11 -83(3) .
Yb1 C13 CT02 C11 89.1(5) .
C14 C13 CT02 Yb1 91.6(3) .
C12 C13 CT02 Yb1 -88.3(2) .
C18 C13 CT02 Yb1 -172(3) .
C13 C14 CT02 C12 0.0(6) .
C15 C14 CT02 C12 179.7(5) .
C19 C14 CT02 C12 -97(4) .
Yb1 C14 CT02 C12 88.1(5) .
C15 C14 CT02 C13 179.7(4) .
C19 C14 CT02 C13 -97(4) .
Yb1 C14 CT02 C13 88.1(2) .
C13 C14 CT02 C15 -179.7(4) .
C19 C14 CT02 C15 83(4) .
Yb1 C14 CT02 C15 -91.7(2) .
C13 C14 CT02 C11 179.2(5) .
C15 C14 CT02 C11 -1.0(6) .
C19 C14 CT02 C11 82(4) .
Yb1 C14 CT02 C11 -92.7(5) .
C13 C14 CT02 Yb1 -88.1(2) .
C15 C14 CT02 Yb1 91.7(2) .
C19 C14 CT02 Yb1 175(4) .
C11 C15 CT02 C12 0.9(6) .
C14 C15 CT02 C12 -179.7(5) .
C20 C15 CT02 C12 86(5) .
Yb1 C15 CT02 C12 -89.2(5) .
C11 C15 CT02 C13 -179.8(5) .
C14 C15 CT02 C13 -0.4(6) .
C20 C15 CT02 C13 -95(5) .
Yb1 C15 CT02 C13 90.1(5) .
C11 C15 CT02 C14 -179.4(4) .
C20 C15 CT02 C14 -94(5) .
Yb1 C15 CT02 C14 90.5(2) .
C14 C15 CT02 C11 179.4(4) .
C20 C15 CT02 C11 85(5) .
Yb1 C15 CT02 C11 -90.1(2) .
C11 C15 CT02 Yb1 90.1(2) .
C14 C15 CT02 Yb1 -90.5(2) .
C20 C15 CT02 Yb1 175(5) .
C15 C11 CT02 C12 -179.4(4) .
C16 C11 CT02 C12 119(7) .
Yb1 C11 CT02 C12 -87.7(2) .
C12 C11 CT02 C13 -0.8(6) .
C15 C11 CT02 C13 179.8(5) .
C16 C11 CT02 C13 118(7) .
Yb1 C11 CT02 C13 -88.4(5) .
C12 C11 CT02 C14 -179.5(5) .
C15 C11 CT02 C14 1.0(6) .
C16 C11 CT02 C14 -61(7) .
Yb1 C11 CT02 C14 92.8(5) .
C12 C11 CT02 C15 179.4(4) .
C16 C11 CT02 C15 -62(7) .
Yb1 C11 CT02 C15 91.8(2) .
C12 C11 CT02 Yb1 87.7(2) .
C15 C11 CT02 Yb1 -91.8(2) .
C16 C11 CT02 Yb1 -154(7) .
N2 Yb1 CT02 C12 63.5(3) .
CT01 Yb1 CT02 C12 -81.6(2) .
N1 Yb1 CT02 C12 139.0(3) .
C13 Yb1 CT02 C12 -72.8(3) .
C1 Yb1 CT02 C12 -95.3(5) .
C5 Yb1 CT02 C12 -122.1(3) .
C2 Yb1 CT02 C12 -38.4(3) .
C11 Yb1 CT02 C12 71.5(3) .
C14 Yb1 CT02 C12 -144.1(3) .
C4 Yb1 CT02 C12 -95.2(3) .
C3 Yb1 CT02 C12 -61.0(3) .
C15 Yb1 CT02 C12 143.6(3) .
N2 Yb1 CT02 C13 136.3(3) .
CT01 Yb1 CT02 C13 -8.8(2) .
N1 Yb1 CT02 C13 -148.3(3) .
C12 Yb1 CT02 C13 72.8(3) .
C1 Yb1 CT02 C13 -22.6(5) .
C5 Yb1 CT02 C13 -49.3(3) .
C2 Yb1 CT02 C13 34.4(3) .
C11 Yb1 CT02 C13 144.2(3) .
C14 Yb1 CT02 C13 -71.3(3) .
C4 Yb1 CT02 C13 -22.4(3) .
C3 Yb1 CT02 C13 11.7(3) .
C15 Yb1 CT02 C13 -143.7(3) .
N2 Yb1 CT02 C14 -152.4(3) .
CT01 Yb1 CT02 C14 62.5(2) .
N1 Yb1 CT02 C14 -76.9(3) .
C12 Yb1 CT02 C14 144.1(3) .
C13 Yb1 CT02 C14 71.3(3) .
C1 Yb1 CT02 C14 48.8(5) .
C5 Yb1 CT02 C14 22.0(3) .
C2 Yb1 CT02 C14 105.7(3) .
C11 Yb1 CT02 C14 -144.4(3) .
C4 Yb1 CT02 C14 48.9(3) .
C3 Yb1 CT02 C14 83.1(3) .
C15 Yb1 CT02 C14 -72.3(3) .
N2 Yb1 CT02 C15 -80.1(3) .
CT01 Yb1 CT02 C15 134.9(2) .
N1 Yb1 CT02 C15 -4.6(3) .
C12 Yb1 CT02 C15 -143.6(3) .
C13 Yb1 CT02 C15 143.7(3) .
C1 Yb1 CT02 C15 121.1(5) .
C5 Yb1 CT02 C15 94.3(3) .
C2 Yb1 CT02 C15 178.0(3) .
C11 Yb1 CT02 C15 -72.1(3) .
C14 Yb1 CT02 C15 72.3(3) .
C4 Yb1 CT02 C15 121.2(3) .
C3 Yb1 CT02 C15 155.4(3) .
N2 Yb1 CT02 C11 -8.0(3) .
CT01 Yb1 CT02 C11 -153.0(2) .
N1 Yb1 CT02 C11 67.5(3) .
C12 Yb1 CT02 C11 -71.5(3) .
C13 Yb1 CT02 C11 -144.2(3) .
C1 Yb1 CT02 C11 -166.8(5) .
C5 Yb1 CT02 C11 166.4(3) .
C2 Yb1 CT02 C11 -109.9(3) .
C14 Yb1 CT02 C11 144.4(3) .
C4 Yb1 CT02 C11 -166.7(3) .
C3 Yb1 CT02 C11 -132.5(3) .
C15 Yb1 CT02 C11 72.1(3) .
C3 C4 CT01 C5 179.6(4) .
C9 C4 CT01 C5 -79(3) .
Yb1 C4 CT01 C5 88.9(3) .
C5 C4 CT01 C2 -179.7(5) .
C3 C4 CT01 C2 -0.1(6) .
C9 C4 CT01 C2 101(3) .
Yb1 C4 CT01 C2 -90.7(5) .
C5 C4 CT01 C1 0.9(6) .
C3 C4 CT01 C1 -179.6(5) .
C9 C4 CT01 C1 -79(3) .
Yb1 C4 CT01 C1 89.8(5) .
C5 C4 CT01 C3 -179.6(4) .
C9 C4 CT01 C3 101(3) .
Yb1 C4 CT01 C3 -90.6(3) .
C5 C4 CT01 Yb1 -88.9(3) .
C3 C4 CT01 Yb1 90.6(3) .
C9 C4 CT01 Yb1 -168(3) .
C1 C5 CT01 C4 179.5(4) .
C10 C5 CT01 C4 81(5) .
Yb1 C5 CT01 C4 -91.3(3) .
C4 C5 CT01 C2 179.7(5) .
C1 C5 CT01 C2 -0.8(6) .
C10 C5 CT01 C2 -99(5) .
Yb1 C5 CT01 C2 88.3(5) .
C4 C5 CT01 C1 -179.5(4) .
C10 C5 CT01 C1 -98(5) .
Yb1 C5 CT01 C1 89.2(3) .
C4 C5 CT01 C3 0.7(6) .
C1 C5 CT01 C3 -179.8(5) .
C10 C5 CT01 C3 82(5) .
Yb1 C5 CT01 C3 -90.6(5) .
C4 C5 CT01 Yb1 91.3(3) .
C1 C5 CT01 Yb1 -89.2(3) .
C10 C5 CT01 Yb1 172(5) .
C1 C2 CT01 C4 -179.7(5) .
C3 C2 CT01 C4 0.1(6) .
C7 C2 CT01 C4 -81(8) .
Yb1 C2 CT01 C4 91.2(5) .
C1 C2 CT01 C5 0.9(6) .
C3 C2 CT01 C5 -179.4(5) .
C7 C2 CT01 C5 99(8) .
Yb1 C2 CT01 C5 -88.3(5) .
C3 C2 CT01 C1 179.8(4) .
C7 C2 CT01 C1 98(8) .
Yb1 C2 CT01 C1 -89.1(3) .
C1 C2 CT01 C3 -179.8(4) .
C7 C2 CT01 C3 -81(8) .
Yb1 C2 CT01 C3 91.1(2) .
C1 C2 CT01 Yb1 89.1(3) .
C3 C2 CT01 Yb1 -91.1(2) .
C7 C2 CT01 Yb1 -173(8) .
C2 C1 CT01 C4 179.7(5) .
C5 C1 CT01 C4 -0.9(6) .
C6 C1 CT01 C4 107(13) .
Yb1 C1 CT01 C4 -90.5(5) .
C2 C1 CT01 C5 -179.5(4) .
C6 C1 CT01 C5 108(13) .
Yb1 C1 CT01 C5 -89.6(2) .
C5 C1 CT01 C2 179.5(4) .
C6 C1 CT01 C2 -72(13) .
Yb1 C1 CT01 C2 89.9(2) .
C2 C1 CT01 C3 0.3(6) .
C5 C1 CT01 C3 179.8(5) .
C6 C1 CT01 C3 -72(13) .
Yb1 C1 CT01 C3 90.2(5) .
C2 C1 CT01 Yb1 -89.9(2) .
C5 C1 CT01 Yb1 89.6(2) .
C6 C1 CT01 Yb1 -162(13) .
C2 C3 CT01 C4 -179.9(4) .
C8 C3 CT01 C4 -98(4) .
Yb1 C3 CT01 C4 90.8(3) .
C4 C3 CT01 C5 -0.7(6) .
C2 C3 CT01 C5 179.4(5) .
C8 C3 CT01 C5 -99(4) .
Yb1 C3 CT01 C5 90.1(5) .
C4 C3 CT01 C2 179.9(4) .
C8 C3 CT01 C2 82(4) .
Yb1 C3 CT01 C2 -89.3(2) .
C4 C3 CT01 C1 179.6(5) .
C2 C3 CT01 C1 -0.3(6) .
C8 C3 CT01 C1 81(4) .
Yb1 C3 CT01 C1 -89.6(5) .
C4 C3 CT01 Yb1 -90.8(3) .
C2 C3 CT01 Yb1 89.3(2) .
C8 C3 CT01 Yb1 171(4) .
N2 Yb1 CT01 C4 -173.4(3) .
CT02 Yb1 CT01 C4 -28.4(3) .
N1 Yb1 CT01 C4 110.4(3) .
C12 Yb1 CT01 C4 -64.1(3) .
C13 Yb1 CT01 C4 -32.8(3) .
C1 Yb1 CT01 C4 144.0(4) .
C5 Yb1 CT01 C4 71.6(4) .
C2 Yb1 CT01 C4 -144.0(4) .
C11 Yb1 CT01 C4 -64.2(4) .
C14 Yb1 CT01 C4 0.0(3) .
C3 Yb1 CT01 C4 -71.9(4) .
C15 Yb1 CT01 C4 13.7(3) .
N2 Yb1 CT01 C5 115.0(3) .
CT02 Yb1 CT01 C5 -100.0(2) .
N1 Yb1 CT01 C5 38.7(3) .
C12 Yb1 CT01 C5 -135.8(3) .
C13 Yb1 CT01 C5 -104.4(3) .
C1 Yb1 CT01 C5 72.4(3) .
C2 Yb1 CT01 C5 144.3(3) .
C11 Yb1 CT01 C5 -135.9(4) .
C14 Yb1 CT01 C5 -71.7(3) .
C4 Yb1 CT01 C5 -71.6(4) .
C3 Yb1 CT01 C5 -143.5(3) .
C15 Yb1 CT01 C5 -57.9(3) .
N2 Yb1 CT01 C2 -29.3(3) .
CT02 Yb1 CT01 C2 115.6(2) .
N1 Yb1 CT01 C2 -105.6(3) .
C12 Yb1 CT01 C2 79.9(3) .
C13 Yb1 CT01 C2 111.2(3) .
C1 Yb1 CT01 C2 -72.0(3) .
C5 Yb1 CT01 C2 -144.3(3) .
C11 Yb1 CT01 C2 79.8(4) .
C14 Yb1 CT01 C2 144.0(3) .
C4 Yb1 CT01 C2 144.0(4) .
C3 Yb1 CT01 C2 72.1(3) .
C15 Yb1 CT01 C2 157.8(3) .
N2 Yb1 CT01 C1 42.7(3) .
CT02 Yb1 CT01 C1 -172.4(2) .
N1 Yb1 CT01 C1 -33.6(3) .
C12 Yb1 CT01 C1 151.9(3) .
C13 Yb1 CT01 C1 -176.8(3) .
C5 Yb1 CT01 C1 -72.4(3) .
C2 Yb1 CT01 C1 72.0(3) .
C11 Yb1 CT01 C1 151.8(4) .
C14 Yb1 CT01 C1 -144.0(3) .
C4 Yb1 CT01 C1 -144.0(4) .
C3 Yb1 CT01 C1 144.1(3) .
C15 Yb1 CT01 C1 -130.2(3) .
N2 Yb1 CT01 C3 -101.5(3) .
CT02 Yb1 CT01 C3 43.5(2) .
N1 Yb1 CT01 C3 -177.7(3) .
C12 Yb1 CT01 C3 7.8(3) .
C13 Yb1 CT01 C3 39.1(3) .
C1 Yb1 CT01 C3 -144.1(3) .
C5 Yb1 CT01 C3 143.5(3) .
C2 Yb1 CT01 C3 -72.1(3) .
C11 Yb1 CT01 C3 7.7(4) .
C14 Yb1 CT01 C3 71.8(3) .
C4 Yb1 CT01 C3 71.9(4) .
C15 Yb1 CT01 C3 85.6(3) .
C30 C29 C28 C27 -43.9(7) .
C28B C29 C28 C27 54.8(12) .
C34 C29 C28 C27 146.4(5) .
C30 C29 C28 C28 81.0(8) 2_667
C28B C29 C28 C28 179.8(16) 2_667
C34 C29 C28 C28 -88.7(8) 2_667
C31 C27 C28 C29 45.6(7) .
C26 C27 C28 C29 -149.6(5) .
C28B C27 C28 C29 -58.0(13) .
C31 C27 C28 C28 -80.1(8) 2_667
C26 C27 C28 C28 84.7(9) 2_667
C28B C27 C28 C28 176.3(16) 2_667
C31 C27 C28B C29 -26.0(17) .
C26 C27 C28B C29 178.0(9) .
C28 C27 C28B C29 69.1(15) .
C30 C29 C28B C27 26.8(16) .
C34 C29 C28B C27 -179.0(9) .
C28 C29 C28B C27 -71.9(15) .
